data_7156914
loop_
_publ_author_name
'Peng, Peng'
'Huang, Guo-Zhi'
'Sun, Ying-Xin'
'Wang, Xing'
'Wu, Jing-Jing'
'Wu, Fan-Hong'

_publ_section_title
;
 Copper-mediated cascade radical cyclization of olefins with naphthalenyl
 iododifluoromethyl ketones.
;
_journal_issue 26
_journal_name_full 'Organic &amp; biomolecular chemistry'
_journal_page_first 6426
_journal_page_last 6431
_journal_paper_doi 10.1039/c9ob00916g
_journal_volume 17
_journal_year 2019
_chemical_formula_sum 'C20 H22 F2 O'
_chemical_formula_weight 316.37
_space_group_crystal_system monoclinic
_space_group_IT_number 14
_space_group_name_Hall '-P 2ybc'
_space_group_name_H-M_alt 'P 1 21/c 1'
_symmetry_space_group_name_Hall '-P 2ybc'
_symmetry_space_group_name_H-M 'P 1 21/c 1'
_atom_sites_solution_hydrogens geom
_audit_creation_method SHELXL-2013
_audit_update_record
;
2019-01-05 deposited with the CCDC.    2019-06-11 downloaded from the CCDC.
;
_cell_angle_alpha 90
_cell_angle_beta 103.519(2)
_cell_angle_gamma 90
_cell_formula_units_Z 4
_cell_length_a 10.0026(6)
_cell_length_b 25.7449(14)
_cell_length_c 7.0051(4)
_cell_measurement_reflns_used 2715
_cell_measurement_temperature 296(2)
_cell_measurement_theta_max 52.388
_cell_measurement_theta_min 5.250
_cell_volume 1753.94(17)
_computing_cell_refinement 'Bruker SAINT'
_computing_data_collection 'Bruker APEX2'
_computing_data_reduction 'Bruker SAINT'
_computing_molecular_graphics 'Bruker SHELXTL'
_computing_publication_material 'Bruker SHELXTL'
_computing_structure_refinement 'SHELXL-2013 (Sheldrick, 2013)'
_computing_structure_solution 'SHELXS-97 (Sheldrick 2008)'
_diffrn_ambient_temperature 296(2)
_diffrn_measured_fraction_theta_full 0.961
_diffrn_measured_fraction_theta_max 0.988
_diffrn_measurement_device_type 'Bruker APEX-II CCD'
_diffrn_measurement_method '\f and \w scans'
_diffrn_radiation_type MoK\a
_diffrn_radiation_wavelength 0.71073
_diffrn_reflns_av_R_equivalents 0.0404
_diffrn_reflns_av_unetI/netI 0.0442
_diffrn_reflns_Laue_measured_fraction_full 0.961
_diffrn_reflns_Laue_measured_fraction_max 0.988
_diffrn_reflns_limit_h_max 11
_diffrn_reflns_limit_h_min -11
_diffrn_reflns_limit_k_max 30
_diffrn_reflns_limit_k_min -30
_diffrn_reflns_limit_l_max 8
_diffrn_reflns_limit_l_min -8
_diffrn_reflns_number 8890
_diffrn_reflns_point_group_measured_fraction_full 0.961
_diffrn_reflns_point_group_measured_fraction_max 0.988
_diffrn_reflns_theta_full 25.242
_diffrn_reflns_theta_max 24.997
_diffrn_reflns_theta_min 2.625
_exptl_absorpt_coefficient_mu 0.086
_exptl_absorpt_correction_T_max 0.7456
_exptl_absorpt_correction_T_min 0.6097
_exptl_absorpt_correction_type multi-scan
_exptl_absorpt_process_details sadabs
_exptl_crystal_colour colorless
_exptl_crystal_density_diffrn 1.198
_exptl_crystal_description prismatic
_exptl_crystal_F_000 672
_exptl_crystal_size_max 0.20
_exptl_crystal_size_mid 0.16
_exptl_crystal_size_min 0.13
_refine_diff_density_max 0.201
_refine_diff_density_min -0.203
_refine_diff_density_rms 0.030
_refine_ls_extinction_expression Fc^*^=kFc[1+0.001xFc^2^\l^3^/sin(2\q)]^-1/4^
_refine_ls_extinction_method SHELXL
_refine_ls_goodness_of_fit_ref 1.033
_refine_ls_hydrogen_treatment constr
_refine_ls_matrix_type full
_refine_ls_number_parameters 265
_refine_ls_number_reflns 3050
_refine_ls_number_restraints 72
_refine_ls_restrained_S_all 1.138
_refine_ls_R_factor_all 0.1057
_refine_ls_R_factor_gt 0.0747
_refine_ls_shift/su_max 0.004
_refine_ls_shift/su_mean 0.001
_refine_ls_structure_factor_coef Fsqd
_refine_ls_weighting_details 'w=1/[\s^2^(Fo^2^)+(0.1138P)^2^+0.4735P] where P=(Fo^2^+2Fc^2^)/3'
_refine_ls_weighting_scheme calc
_refine_ls_wR_factor_gt 0.2071
_refine_ls_wR_factor_ref 0.2380
_reflns_Friedel_coverage 0.000
_reflns_number_gt 1951
_reflns_number_total 3050
_reflns_threshold_expression 'I > 2\s(I)'
_cod_data_source_file c9ob00916g2.cif
_cod_data_source_block dd18103
_cod_depositor_comments 'Adding full bibliography for 7156914.cif.'
_cod_database_code 7156914
_shelx_space_group_comment
; 
The symmetry employed for this shelxl refinement is uniquely defined 
by the following loop, which should always be used as a source of 
symmetry information in preference to the above space-group names. 
They are only intended as comments. 
;
_shelxl_version_number 2013-4

loop_
_space_group_symop_operation_xyz
'x, y, z'
'-x, y+1/2, -z+1/2'
'-x, -y, -z'
'x, -y-1/2, z-1/2'

loop_
_atom_site_label
_atom_site_type_symbol
_atom_site_fract_x
_atom_site_fract_y
_atom_site_fract_z
_atom_site_U_iso_or_equiv
_atom_site_adp_type
_atom_site_occupancy
_atom_site_site_symmetry_order
_atom_site_calc_flag
_atom_site_refinement_flags_posn
_atom_site_refinement_flags_adp
_atom_site_refinement_flags_occupancy
_atom_site_disorder_assembly
_atom_site_disorder_group
F2 F 0.8762(2) 0.61731(10) 1.4961(3) 0.1373(9) Uani 1 1 d . . . . .
F1 F 0.95045(18) 0.69572(11) 1.4960(3) 0.1393(10) Uani 1 1 d . . . . .
O1 O 0.7677(2) 0.69474(12) 1.7144(3) 0.1222(10) Uani 1 1 d . . . . .
C1 C 0.4002(2) 0.66691(11) 1.1512(3) 0.0692(7) Uani 1 1 d . . . . .
C10 C 0.5445(2) 0.66528(10) 1.2456(3) 0.0669(7) Uani 1 1 d . . . . .
C6 C 0.3058(2) 0.68686(11) 1.2550(4) 0.0733(8) Uani 1 1 d . . . . .
C9 C 0.5845(2) 0.68283(11) 1.4372(3) 0.0701(7) Uani 1 1 d . . . . .
C2 C 0.3477(3) 0.65049(14) 0.9561(4) 0.0912(10) Uani 1 1 d . . . . .
H2 H 0.4073 0.6369 0.8850 0.109 Uiso 1 1 calc R U . . .
C8 C 0.4884(3) 0.70195(12) 1.5378(4) 0.0844(9) Uani 1 1 d . . . . .
H8 H 0.5185 0.7134 1.6666 0.101 Uiso 1 1 calc R U . . .
C5 C 0.1648(3) 0.69026(14) 1.1590(5) 0.0912(10) Uani 1 1 d . . . . .
H5 H 0.1028 0.7038 1.2263 0.109 Uiso 1 1 calc R U . . .
C7 C 0.3533(3) 0.70389(12) 1.4499(4) 0.0836(9) Uani 1 1 d . . . . .
H7 H 0.2911 0.7166 1.5185 0.100 Uiso 1 1 calc R U . . .
C13 C 0.7896(3) 0.66877(15) 1.2161(4) 0.0936(10) Uani 1 1 d . . . . .
H13A H 0.8555 0.6508 1.1579 0.112 Uiso 1 1 calc R U . . .
H13B H 0.7878 0.7049 1.1761 0.112 Uiso 1 1 calc R U . . .
C14 C 0.6466(2) 0.64501(13) 1.1366(4) 0.0828(9) Uani 1 1 d D . . . .
H14 H 0.6155 0.6573 1.0010 0.099 Uiso 1 1 calc R U . A 1
C11 C 0.7298(3) 0.68260(12) 1.5436(4) 0.0825(9) Uani 1 1 d . . . . .
C12 C 0.8359(3) 0.66583(14) 1.4326(5) 0.0911(10) Uani 1 1 d . . . . .
C4 C 0.1189(3) 0.67434(16) 0.9727(5) 0.1060(12) Uani 1 1 d . . . . .
H4 H 0.0259 0.6767 0.9124 0.127 Uiso 1 1 calc R U . . .
C3 C 0.2105(3) 0.65423(17) 0.8696(5) 0.1075(12) Uani 1 1 d . . . . .
H3 H 0.1781 0.6432 0.7406 0.129 Uiso 1 1 calc R U . . .
C15 C 0.6484(8) 0.5867(3) 1.1265(19) 0.1003(17) Uani 0.6 1 d D U P B 1
H15A H 0.5555 0.5733 1.1058 0.120 Uiso 0.6 1 calc R U P B 1
H15B H 0.7023 0.5727 1.2490 0.120 Uiso 0.6 1 calc R U P B 1
C16 C 0.7131(8) 0.5699(3) 0.9525(13) 0.1260(17) Uani 0.6 1 d D U P B 1
H16A H 0.6559 0.5817 0.8286 0.151 Uiso 0.6 1 calc R U P B 1
H16B H 0.8038 0.5850 0.9683 0.151 Uiso 0.6 1 calc R U P B 1
C17 C 0.7229(10) 0.5106(3) 0.9546(16) 0.157(2) Uani 0.6 1 d D U P B 1
H17A H 0.6307 0.4968 0.9095 0.188 Uiso 0.6 1 calc R U P B 1
H17B H 0.7565 0.4996 1.0897 0.188 Uiso 0.6 1 calc R U P B 1
C18 C 0.8184(13) 0.4847(6) 0.8257(17) 0.180(3) Uani 0.5 1 d D U P B 1
H18A H 0.8948 0.5070 0.8161 0.216 Uiso 0.5 1 calc R U P B 1
H18B H 0.8527 0.4510 0.8758 0.216 Uiso 0.5 1 calc R U P B 1
C19 C 0.7130(13) 0.4807(7) 0.6329(19) 0.196(3) Uani 0.5 1 d D U P B 1
H19A H 0.6859 0.5140 0.5714 0.235 Uiso 0.5 1 calc R U P B 1
H19B H 0.6330 0.4602 0.6406 0.235 Uiso 0.5 1 calc R U P B 1
C20 C 0.8280(16) 0.4481(5) 0.533(2) 0.198(4) Uani 0.5 1 d D U P B 1
H20A H 0.9196 0.4589 0.5960 0.298 Uiso 0.5 1 calc R U P B 1
H20B H 0.8105 0.4555 0.3954 0.298 Uiso 0.5 1 calc R U P B 1
H20C H 0.8189 0.4114 0.5524 0.298 Uiso 0.5 1 calc R U P B 1
C15' C 0.646(3) 0.5848(7) 1.142(5) 0.202(5) Uani 0.4 1 d D U P B 2
H15C H 0.6617 0.5753 1.2798 0.242 Uiso 0.4 1 calc R U P B 2
H15D H 0.5532 0.5741 1.0809 0.242 Uiso 0.4 1 calc R U P B 2
C16' C 0.741(2) 0.5503(8) 1.055(2) 0.208(4) Uani 0.4 1 d D U P B 2
H16C H 0.8245 0.5692 1.0509 0.250 Uiso 0.4 1 calc R U P B 2
H16D H 0.7675 0.5199 1.1375 0.250 Uiso 0.4 1 calc R U P B 2
C17' C 0.6711(19) 0.5339(9) 0.856(2) 0.214(4) Uani 0.4 1 d D U P B 2
H17C H 0.6307 0.5643 0.7823 0.257 Uiso 0.4 1 calc R U P B 2
H17D H 0.5967 0.5106 0.8644 0.257 Uiso 0.4 1 calc R U P B 2
C18' C 0.768(2) 0.5057(6) 0.736(2) 0.225(4) Uani 0.5 1 d D U P B 2
H18C H 0.7442 0.5216 0.6071 0.270 Uiso 0.5 1 calc R U P B 2
H18D H 0.8596 0.5178 0.7968 0.270 Uiso 0.5 1 calc R U P B 2
C19' C 0.785(2) 0.4504(6) 0.697(2) 0.234(4) Uani 0.5 1 d D U P B 2
H19C H 0.7637 0.4286 0.7992 0.281 Uiso 0.5 1 calc R U P B 2
H19D H 0.8776 0.4429 0.6844 0.281 Uiso 0.5 1 calc R U P B 2
C20' C 0.678(2) 0.4439(7) 0.499(2) 0.245(5) Uani 0.5 1 d D U P B 2
H20D H 0.6034 0.4677 0.4942 0.368 Uiso 0.5 1 calc R U P B 2
H20E H 0.6435 0.4089 0.4886 0.368 Uiso 0.5 1 calc R U P B 2
H20F H 0.7209 0.4509 0.3930 0.368 Uiso 0.5 1 calc R U P B 2

loop_
_atom_site_aniso_label
_atom_site_aniso_U_11
_atom_site_aniso_U_22
_atom_site_aniso_U_33
_atom_site_aniso_U_23
_atom_site_aniso_U_13
_atom_site_aniso_U_12
F2 0.1145(16) 0.162(2) 0.1239(17) 0.0201(14) 0.0047(12) 0.0524(14)
F1 0.0628(11) 0.231(3) 0.1141(15) -0.0097(14) 0.0012(10) -0.0419(13)
O1 0.0782(14) 0.200(3) 0.0740(14) -0.0190(14) -0.0112(11) -0.0024(14)
C1 0.0521(13) 0.0957(18) 0.0572(14) 0.0021(12) 0.0072(10) -0.0063(12)
C10 0.0517(13) 0.0892(17) 0.0574(14) 0.0038(11) 0.0080(10) -0.0024(11)
C6 0.0553(14) 0.0980(19) 0.0657(15) 0.0079(13) 0.0124(11) -0.0044(12)
C9 0.0578(14) 0.0930(18) 0.0556(14) 0.0022(12) 0.0052(11) -0.0023(12)
C2 0.0624(15) 0.144(3) 0.0628(16) -0.0095(16) 0.0058(12) -0.0069(16)
C8 0.0738(17) 0.116(2) 0.0604(15) -0.0090(14) 0.0098(13) -0.0006(15)
C5 0.0501(14) 0.138(3) 0.084(2) 0.0107(17) 0.0149(13) 0.0003(14)
C7 0.0666(16) 0.114(2) 0.0730(17) -0.0046(15) 0.0212(13) 0.0061(14)
C13 0.0556(15) 0.142(3) 0.083(2) 0.0008(17) 0.0171(13) -0.0037(15)
C14 0.0577(15) 0.125(2) 0.0641(16) -0.0076(15) 0.0110(12) -0.0019(14)
C11 0.0658(16) 0.112(2) 0.0614(16) 0.0030(14) -0.0026(12) -0.0063(14)
C12 0.0529(15) 0.126(3) 0.086(2) 0.0074(17) 0.0000(13) -0.0049(15)
C4 0.0504(15) 0.170(3) 0.090(2) 0.015(2) -0.0002(15) -0.0111(17)
C3 0.0668(18) 0.178(3) 0.0680(18) -0.0087(19) -0.0032(14) -0.0159(19)
C15 0.066(3) 0.112(4) 0.127(4) -0.046(3) 0.033(3) -0.005(3)
C16 0.111(3) 0.131(4) 0.141(4) -0.047(3) 0.039(3) 0.004(3)
C17 0.154(4) 0.151(4) 0.166(4) -0.057(4) 0.037(3) 0.013(3)
C18 0.184(5) 0.164(5) 0.184(5) -0.054(5) 0.027(4) 0.021(4)
C19 0.206(6) 0.180(6) 0.192(6) -0.047(5) 0.028(5) 0.022(5)
C20 0.229(8) 0.197(8) 0.179(7) -0.054(6) 0.065(7) 0.040(7)
C15' 0.235(10) 0.186(8) 0.168(8) -0.067(7) 0.016(7) 0.064(8)
C16' 0.244(10) 0.192(8) 0.172(7) -0.066(7) 0.016(7) 0.061(7)
C17' 0.256(9) 0.197(7) 0.171(7) -0.060(6) 0.014(6) 0.058(7)
C18' 0.272(9) 0.202(7) 0.178(7) -0.056(6) 0.007(6) 0.054(7)
C19' 0.280(10) 0.209(7) 0.189(7) -0.047(6) 0.005(7) 0.052(7)
C20' 0.295(12) 0.206(9) 0.204(9) -0.045(8) -0.004(9) 0.033(9)

loop_
_atom_type_symbol
_atom_type_description
_atom_type_scat_dispersion_real
_atom_type_scat_dispersion_imag
_atom_type_scat_source
C C 0.0033 0.0016 'International Tables Vol C Tables 4.2.6.8 and 6.1.1.4'
H H 0.0000 0.0000 'International Tables Vol C Tables 4.2.6.8 and 6.1.1.4'
F F 0.0171 0.0103 'International Tables Vol C Tables 4.2.6.8 and 6.1.1.4'
O O 0.0106 0.0060 'International Tables Vol C Tables 4.2.6.8 and 6.1.1.4'

loop_
_geom_angle_atom_site_label_1
_geom_angle_atom_site_label_2
_geom_angle_atom_site_label_3
_geom_angle
C2 C1 C6 117.7(2)
C2 C1 C10 122.9(2)
C6 C1 C10 119.4(2)
C9 C10 C1 117.8(2)
C9 C10 C14 122.0(2)
C1 C10 C14 120.2(2)
C7 C6 C5 121.0(3)
C7 C6 C1 119.8(2)
C5 C6 C1 119.2(2)
C10 C9 C8 121.6(2)
C10 C9 C11 121.2(2)
C8 C9 C11 117.2(2)
C3 C2 C1 121.1(3)
C3 C2 H2 119.5
C1 C2 H2 119.5
C7 C8 C9 120.9(2)
C7 C8 H8 119.6
C9 C8 H8 119.6
C4 C5 C6 121.3(3)
C4 C5 H5 119.4
C6 C5 H5 119.4
C8 C7 C6 120.4(3)
C8 C7 H7 119.8
C6 C7 H7 119.8
C12 C13 C14 113.1(2)
C12 C13 H13A 108.9
C14 C13 H13A 108.9
C12 C13 H13B 108.9
C14 C13 H13B 108.9
H13A C13 H13B 107.8
C15 C14 C10 112.8(4)
C15 C14 C13 113.2(4)
C10 C14 C13 111.3(2)
C10 C14 C15' 109.1(9)
C13 C14 C15' 113.3(11)
C15 C14 H14 106.3
C10 C14 H14 106.3
C13 C14 H14 106.3
O1 C11 C9 123.0(3)
O1 C11 C12 119.1(2)
C9 C11 C12 117.9(2)
F2 C12 F1 104.5(2)
F2 C12 C13 112.4(3)
F1 C12 C13 110.0(3)
F2 C12 C11 106.5(3)
F1 C12 C11 107.9(3)
C13 C12 C11 114.9(2)
C5 C4 C3 120.1(3)
C5 C4 H4 120.0
C3 C4 H4 120.0
C2 C3 C4 120.7(3)
C2 C3 H3 119.7
C4 C3 H3 119.7
C14 C15 C16 109.0(6)
C14 C15 H15A 109.9
C16 C15 H15A 109.9
C14 C15 H15B 109.9
C16 C15 H15B 109.9
H15A C15 H15B 108.3
C17 C16 C15 107.8(7)
C17 C16 H16A 110.1
C15 C16 H16A 110.1
C17 C16 H16B 110.1
C15 C16 H16B 110.1
H16A C16 H16B 108.5
C16 C17 C18 117.0(8)
C16 C17 H17A 108.0
C18 C17 H17A 108.0
C16 C17 H17B 108.0
C18 C17 H17B 108.0
H17A C17 H17B 107.3
C19 C18 C17 98.6(9)
C19 C18 H18A 112.1
C17 C18 H18A 112.1
C19 C18 H18B 112.1
C17 C18 H18B 112.1
H18A C18 H18B 109.7
C18 C19 C20 90.2(9)
C18 C19 H19A 113.6
C20 C19 H19A 113.6
C18 C19 H19B 113.6
C20 C19 H19B 113.6
H19A C19 H19B 110.9
C19 C20 H20A 109.5
C19 C20 H20B 109.5
H20A C20 H20B 109.5
C19 C20 H20C 109.5
H20A C20 H20C 109.5
H20B C20 H20C 109.5
C16' C15' C14 124.4(18)
C16' C15' H15C 106.2
C14 C15' H15C 106.2
C16' C15' H15D 106.2
C14 C15' H15D 106.2
H15C C15' H15D 106.4
C17' C16' C15' 110.0(19)
C17' C16' H16C 109.7
C15' C16' H16C 109.7
C17' C16' H16D 109.7
C15' C16' H16D 109.7
H16C C16' H16D 108.2
C16' C17' C18' 114.5(14)
C16' C17' H17C 108.6
C18' C17' H17C 108.6
C16' C17' H17D 108.6
C18' C17' H17D 108.6
H17C C17' H17D 107.6
C19' C18' C17' 130.8(19)
C19' C18' H18C 104.6
C17' C18' H18C 104.6
C19' C18' H18D 104.6
C17' C18' H18D 104.6
H18C C18' H18D 105.7
C18' C19' C20' 100.6(13)
C18' C19' H19C 111.7
C20' C19' H19C 111.7
C18' C19' H19D 111.7
C20' C19' H19D 111.7
H19C C19' H19D 109.4
C19' C20' H20D 109.5
C19' C20' H20E 109.5
H20D C20' H20E 109.5
C19' C20' H20F 109.5
H20D C20' H20F 109.5
H20E C20' H20F 109.5

loop_
_geom_bond_atom_site_label_1
_geom_bond_atom_site_label_2
_geom_bond_distance
F2 C12 1.355(4)
F1 C12 1.365(3)
O1 C11 1.209(3)
C1 C2 1.410(4)
C1 C6 1.416(4)
C1 C10 1.441(3)
C10 C9 1.384(3)
C10 C14 1.504(4)
C6 C7 1.406(4)
C6 C5 1.416(4)
C9 C8 1.406(4)
C9 C11 1.470(3)
C2 C3 1.368(4)
C2 H2 0.9300
C8 C7 1.349(4)
C8 H8 0.9300
C5 C4 1.342(4)
C5 H5 0.9300
C7 H7 0.9300
C13 C12 1.481(4)
C13 C14 1.535(4)
C13 H13A 0.9700
C13 H13B 0.9700
C14 C15 1.502(8)
C14 C15' 1.550(17)
C14 H14 0.9800
C11 C12 1.518(4)
C4 C3 1.392(5)
C4 H4 0.9300
C3 H3 0.9300
C15 C16 1.569(10)
C15 H15A 0.9700
C15 H15B 0.9700
C16 C17 1.528(10)
C16 H16A 0.9700
C16 H16B 0.9700
C17 C18 1.605(12)
C17 H17A 0.9700
C17 H17B 0.9700
C18 C19 1.510(14)
C18 H18A 0.9700
C18 H18B 0.9700
C19 C20 1.700(14)
C19 H19A 0.9700
C19 H19B 0.9700
C20 H20A 0.9600
C20 H20B 0.9600
C20 H20C 0.9600
C15' C16' 1.531(17)
C15' H15C 0.9700
C15' H15D 0.9700
C16' C17' 1.473(15)
C16' H16C 0.9700
C16' H16D 0.9700
C17' C18' 1.594(15)
C17' H17C 0.9700
C17' H17D 0.9700
C18' C19' 1.466(15)
C18' H18C 0.9700
C18' H18D 0.9700
C19' C20' 1.551(15)
C19' H19C 0.9700
C19' H19D 0.9700
C20' H20D 0.9600
C20' H20E 0.9600
C20' H20F 0.9600

loop_
_geom_hbond_atom_site_label_D
_geom_hbond_atom_site_label_H
_geom_hbond_atom_site_label_A
_geom_hbond_distance_DH
_geom_hbond_distance_HA
_geom_hbond_distance_DA
_geom_hbond_angle_DHA
_geom_hbond_site_symmetry_A
C13 H13B O1 0.97 2.61 3.520(5) 156.3 4_575
C13 H13B O1 0.97 2.61 3.520(5) 156.3 4_575

loop_
_geom_torsion_atom_site_label_1
_geom_torsion_atom_site_label_2
_geom_torsion_atom_site_label_3
_geom_torsion_atom_site_label_4
_geom_torsion
C2 C1 C10 C9 179.5(3)
C6 C1 C10 C9 0.9(4)
C2 C1 C10 C14 -0.5(4)
C6 C1 C10 C14 -179.0(3)
C2 C1 C6 C7 -179.8(3)
C10 C1 C6 C7 -1.2(4)
C2 C1 C6 C5 -1.0(4)
C10 C1 C6 C5 177.6(3)
C1 C10 C9 C8 -0.3(4)
C14 C10 C9 C8 179.7(3)
C1 C10 C9 C11 -179.8(2)
C14 C10 C9 C11 0.2(4)
C6 C1 C2 C3 0.7(5)
C10 C1 C2 C3 -177.9(3)
C10 C9 C8 C7 -0.1(4)
C11 C9 C8 C7 179.4(3)
C7 C6 C5 C4 179.6(3)
C1 C6 C5 C4 0.9(5)
C9 C8 C7 C6 -0.1(5)
C5 C6 C7 C8 -177.9(3)
C1 C6 C7 C8 0.8(4)
C9 C10 C14 C15 102.0(6)
C1 C10 C14 C15 -78.0(6)
C9 C10 C14 C13 -26.5(4)
C1 C10 C14 C13 153.5(3)
C9 C10 C14 C15' 99.3(13)
C1 C10 C14 C15' -80.7(13)
C12 C13 C14 C15 -79.0(6)
C12 C13 C14 C10 49.4(4)
C12 C13 C14 C15' -74.1(12)
C10 C9 C11 O1 -175.5(3)
C8 C9 C11 O1 4.9(4)
C10 C9 C11 C12 3.9(4)
C8 C9 C11 C12 -175.6(3)
C14 C13 C12 F2 75.2(3)
C14 C13 C12 F1 -168.8(3)
C14 C13 C12 C11 -46.8(4)
O1 C11 C12 F2 74.4(4)
C9 C11 C12 F2 -105.1(3)
O1 C11 C12 F1 -37.2(4)
C9 C11 C12 F1 143.3(3)
O1 C11 C12 C13 -160.4(3)
C9 C11 C12 C13 20.1(4)
C6 C5 C4 C3 -0.3(5)
C1 C2 C3 C4 -0.1(6)
C5 C4 C3 C2 -0.1(6)
C10 C14 C15 C16 159.5(5)
C13 C14 C15 C16 -73.0(8)
C15' C14 C15 C16 -165(18)
C14 C15 C16 C17 176.1(8)
C15 C16 C17 C18 -165.4(8)
C16 C17 C18 C19 -87.6(14)
C17 C18 C19 C20 -174.6(10)
C15 C14 C15' C16' 37(16)
C10 C14 C15' C16' -177(2)
C13 C14 C15' C16' -53(3)
C14 C15' C16' C17' -95(3)
C15' C16' C17' C18' 170.3(16)
C16' C17' C18' C19' 101(3)
C17' C18' C19' C20' 92(2)
